data_7002955
loop_
_publ_author_name
'Veltz\'e, Sune'
'Egdal, Rune Kirk'
'Johansson, Frank B.'
'Bond, Andrew D.'
'McKenzie, Christine J.'

_publ_section_title
;
 Coordinative flexibility in an acyclic bis(sulfonamide) ligand
;
_journal_issue 47
_journal_name_full 'Dalton Transactions'
_journal_page_first 10495
_journal_page_last 10504
_journal_paper_doi 10.1039/b912617a
_journal_year 2009
_chemical_formula_moiety 'C31 H30 N6 O5 S2'
_chemical_formula_sum 'C31 H30 N6 O5 S2'
_chemical_formula_weight 630.73
_chemical_melting_point 414
_chemical_name_common bpsmpH
_chemical_name_systematic
;
2,6-bis(N,N-bis-(2-pyridylmethyl)-sulfonamido)-4-methylphenol
;
_space_group_IT_number 14
_symmetry_cell_setting monoclinic
_symmetry_space_group_name_Hall '-P 2yn'
_symmetry_space_group_name_H-M 'P 1 21/n 1'
_atom_sites_solution_hydrogens geom
_atom_sites_solution_primary direct
_atom_sites_solution_secondary difmap
_cell_angle_alpha 90.00
_cell_angle_beta 94.344(1)
_cell_angle_gamma 90.00
_cell_formula_units_Z 4
_cell_length_a 8.8121(2)
_cell_length_b 9.9746(2)
_cell_length_c 33.1686(7)
_cell_measurement_reflns_used 8706
_cell_measurement_temperature 180(2)
_cell_measurement_theta_max 25.27
_cell_measurement_theta_min 2.13
_cell_volume 2907.05(11)
_computing_cell_refinement 'SAINT v.7.06a (Bruker, 2003)'
_computing_data_collection 'APEX2 v.1.0-22 (Bruker-Nonius, 2004)'
_computing_data_reduction 'SAINT v.7.06a'
_computing_molecular_graphics 'SHELXTL v.6.10'
_computing_publication_material 'SHELXTL v.6.10'
_computing_structure_refinement 'SHELXTL v.6.10'
_computing_structure_solution 'SHELXTL v.6.10 (Sheldrick, 2000)'
_diffrn_ambient_temperature 180(2)
_diffrn_measured_fraction_theta_full 0.993
_diffrn_measured_fraction_theta_max 0.993
_diffrn_measurement_device_type 'Bruker-Nonius X8APEX-II CCD'
_diffrn_measurement_method 'thin-slice \w and \f scans'
_diffrn_radiation_monochromator graphite
_diffrn_radiation_source 'fine-focus sealed tube'
_diffrn_radiation_type MoK\a
_diffrn_radiation_wavelength 0.71073
_diffrn_reflns_av_R_equivalents 0.0356
_diffrn_reflns_av_sigmaI/netI 0.0390
_diffrn_reflns_limit_h_max 11
_diffrn_reflns_limit_h_min -10
_diffrn_reflns_limit_k_max 11
_diffrn_reflns_limit_k_min -12
_diffrn_reflns_limit_l_max 41
_diffrn_reflns_limit_l_min -41
_diffrn_reflns_number 32567
_diffrn_reflns_theta_full 26.37
_diffrn_reflns_theta_max 26.37
_diffrn_reflns_theta_min 3.69
_diffrn_standards_number 0
_exptl_absorpt_coefficient_mu 0.237
_exptl_absorpt_correction_T_max 0.977
_exptl_absorpt_correction_T_min 0.912
_exptl_absorpt_correction_type multi-scan
_exptl_absorpt_process_details 'SADABS (Sheldrick, 2003)'
_exptl_crystal_colour colourless
_exptl_crystal_density_diffrn 1.441
_exptl_crystal_density_method 'not measured'
_exptl_crystal_description block
_exptl_crystal_F_000 1320
_exptl_crystal_size_max 0.22
_exptl_crystal_size_mid 0.18
_exptl_crystal_size_min 0.10
_refine_diff_density_max 0.302
_refine_diff_density_min -0.343
_refine_diff_density_rms 0.048
_refine_ls_extinction_method none
_refine_ls_goodness_of_fit_ref 1.046
_refine_ls_hydrogen_treatment constr
_refine_ls_matrix_type full
_refine_ls_number_parameters 397
_refine_ls_number_reflns 5903
_refine_ls_number_restraints 0
_refine_ls_restrained_S_all 1.046
_refine_ls_R_factor_all 0.0580
_refine_ls_R_factor_gt 0.0374
_refine_ls_shift/su_max 0.000
_refine_ls_shift/su_mean 0.000
_refine_ls_structure_factor_coef Fsqd
_refine_ls_weighting_details 'calc w=1/[\s^2^(Fo^2^)+(0.0446P)^2^+0.9372P] where P=(Fo^2^+2Fc^2^)/3'
_refine_ls_weighting_scheme calc
_refine_ls_wR_factor_gt 0.0888
_refine_ls_wR_factor_ref 0.0956
_reflns_number_gt 4384
_reflns_number_total 5903
_reflns_threshold_expression I>2\s(I)
_cod_data_source_file b912617a.txt
_cod_data_source_block bpsmpH
_cod_original_sg_symbol_H-M 'P 21/n'
_cod_database_code 7002955

loop_
_symmetry_equiv_pos_as_xyz
'x, y, z'
'-x+1/2, y+1/2, -z+1/2'
'-x, -y, -z'
'x-1/2, -y-1/2, z-1/2'

loop_
_atom_site_label
_atom_site_type_symbol
_atom_site_fract_x
_atom_site_fract_y
_atom_site_fract_z
_atom_site_U_iso_or_equiv
_atom_site_adp_type
_atom_site_occupancy
_atom_site_symmetry_multiplicity
_atom_site_calc_flag
_atom_site_refinement_flags
_atom_site_disorder_assembly
_atom_site_disorder_group
S1 S 0.68586(5) 0.59940(5) 0.076657(14) 0.02291(12) Uani 1 1 d . . .
S2 S 0.28195(5) 0.66370(4) 0.193130(13) 0.01861(12) Uani 1 1 d . . .
O1 O 0.58921(13) 0.69462(13) 0.15446(4) 0.0240(3) Uani 1 1 d . . .
H1 H 0.5805 0.7276 0.1781 0.036 Uiso 0.50 1 d PR . .
O11 O 0.78299(14) 0.53464(13) 0.10723(4) 0.0302(3) Uani 1 1 d . . .
O12 O 0.67668(15) 0.54459(14) 0.03655(4) 0.0314(3) Uani 1 1 d . . .
O21 O 0.12117(14) 0.64360(13) 0.19525(4) 0.0264(3) Uani 1 1 d . . .
O22 O 0.38307(14) 0.58598(12) 0.21964(4) 0.0241(3) Uani 1 1 d . . .
N1 N 0.73647(18) 0.75815(16) 0.07454(5) 0.0269(4) Uani 1 1 d . . .
N2 N 0.9913(2) 1.01609(19) 0.08824(6) 0.0424(5) Uani 1 1 d . . .
N3 N 0.4452(2) 0.89598(18) 0.04747(5) 0.0389(5) Uani 1 1 d . . .
N4 N 0.32843(17) 0.82124(14) 0.20171(4) 0.0194(3) Uani 1 1 d . . .
N5 N 0.64106(17) 0.79653(16) 0.22237(5) 0.0240(4) Uani 1 1 d . . .
H5 H 0.5945 0.7569 0.2012 0.029 Uiso 0.50 1 calc PR . .
N6 N 0.2669(2) 1.15866(16) 0.18306(5) 0.0312(4) Uani 1 1 d . . .
C1 C 0.4750(2) 0.64765(17) 0.13169(5) 0.0190(4) Uani 1 1 d . . .
C2 C 0.4987(2) 0.60274(17) 0.09205(5) 0.0189(4) Uani 1 1 d . . .
C3 C 0.3816(2) 0.55611(18) 0.06558(5) 0.0218(4) Uani 1 1 d . . .
H3A H 0.4031 0.5292 0.0391 0.026 Uiso 1 1 calc R . .
C4 C 0.2332(2) 0.54779(18) 0.07686(5) 0.0228(4) Uani 1 1 d . . .
C5 C 0.2070(2) 0.58603(17) 0.11588(5) 0.0207(4) Uani 1 1 d . . .
H5A H 0.1070 0.5786 0.1245 0.025 Uiso 1 1 calc R . .
C6 C 0.3233(2) 0.63522(17) 0.14288(5) 0.0184(4) Uani 1 1 d . . .
C7 C 0.1066(2) 0.4987(2) 0.04741(6) 0.0351(5) Uani 1 1 d . . .
H7A H 0.1443 0.4256 0.0311 0.053 Uiso 1 1 calc R . .
H7B H 0.0710 0.5725 0.0296 0.053 Uiso 1 1 calc R . .
H7C H 0.0222 0.4660 0.0623 0.053 Uiso 1 1 calc R . .
C8 C 0.8841(2) 0.7958(2) 0.09475(7) 0.0380(5) Uani 1 1 d . . .
H8A H 0.9653 0.7761 0.0766 0.046 Uiso 1 1 calc R . .
H8B H 0.9035 0.7408 0.1195 0.046 Uiso 1 1 calc R . .
C9 C 0.8909(2) 0.9415(2) 0.10609(7) 0.0334(5) Uani 1 1 d . . .
C10 C 0.8015(3) 0.9920(2) 0.13486(8) 0.0497(6) Uani 1 1 d . . .
H10A H 0.7305 0.9359 0.1469 0.060 Uiso 1 1 calc R . .
C11 C 0.8164(3) 1.1246(3) 0.14594(9) 0.0600(7) Uani 1 1 d . . .
H11A H 0.7568 1.1613 0.1659 0.072 Uiso 1 1 calc R . .
C12 C 0.9190(3) 1.2029(3) 0.12757(8) 0.0542(7) Uani 1 1 d . . .
H12A H 0.9314 1.2950 0.1343 0.065 Uiso 1 1 calc R . .
C13 C 1.0028(3) 1.1448(3) 0.09937(8) 0.0513(7) Uani 1 1 d . . .
H13A H 1.0740 1.1994 0.0868 0.062 Uiso 1 1 calc R . .
C14 C 0.6988(2) 0.8256(2) 0.03515(6) 0.0366(5) Uani 1 1 d . . .
H14A H 0.7514 0.7784 0.0140 0.044 Uiso 1 1 calc R . .
H14B H 0.7380 0.9186 0.0368 0.044 Uiso 1 1 calc R . .
C15 C 0.5315(2) 0.8295(2) 0.02281(6) 0.0316(5) Uani 1 1 d . . .
C16 C 0.4725(3) 0.7686(2) -0.01234(6) 0.0409(6) Uani 1 1 d . . .
H16A H 0.5376 0.7228 -0.0293 0.049 Uiso 1 1 calc R . .
C17 C 0.3178(3) 0.7751(2) -0.02266(7) 0.0500(7) Uani 1 1 d . . .
H17A H 0.2748 0.7343 -0.0468 0.060 Uiso 1 1 calc R . .
C18 C 0.2269(3) 0.8424(2) 0.00290(8) 0.0498(6) Uani 1 1 d . . .
H18A H 0.1199 0.8482 -0.0031 0.060 Uiso 1 1 calc R . .
C19 C 0.2950(3) 0.9007(2) 0.03722(7) 0.0462(6) Uani 1 1 d . . .
H19A H 0.2322 0.9470 0.0547 0.055 Uiso 1 1 calc R . .
C20 C 0.3889(2) 0.85424(19) 0.24337(5) 0.0223(4) Uani 1 1 d . . .
H20A H 0.3512 0.7868 0.2621 0.027 Uiso 1 1 calc R . .
H20B H 0.3483 0.9426 0.2508 0.027 Uiso 1 1 calc R . .
C21 C 0.5597(2) 0.85852(17) 0.24910(5) 0.0210(4) Uani 1 1 d . . .
C22 C 0.6325(2) 0.9218(2) 0.28245(6) 0.0293(5) Uani 1 1 d . . .
H22A H 0.5747 0.9661 0.3015 0.035 Uiso 1 1 calc R . .
C23 C 0.7891(2) 0.9199(2) 0.28780(6) 0.0360(5) Uani 1 1 d . . .
H23A H 0.8401 0.9635 0.3104 0.043 Uiso 1 1 calc R . .
C24 C 0.8711(2) 0.8541(2) 0.25997(6) 0.0358(5) Uani 1 1 d . . .
H24A H 0.9790 0.8505 0.2633 0.043 Uiso 1 1 calc R . .
C25 C 0.7936(2) 0.7942(2) 0.22754(6) 0.0312(5) Uani 1 1 d . . .
H25A H 0.8494 0.7497 0.2081 0.037 Uiso 1 1 calc R . .
C26 C 0.2184(2) 0.92005(18) 0.18307(6) 0.0253(4) Uani 1 1 d . . .
H26A H 0.1495 0.9500 0.2035 0.030 Uiso 1 1 calc R . .
H26B H 0.1557 0.8765 0.1608 0.030 Uiso 1 1 calc R . .
C27 C 0.2976(2) 1.03993(18) 0.16688(5) 0.0232(4) Uani 1 1 d . . .
C28 C 0.3879(2) 1.0264(2) 0.13517(6) 0.0348(5) Uani 1 1 d . . .
H28A H 0.4090 0.9400 0.1249 0.042 Uiso 1 1 calc R . .
C29 C 0.4478(3) 1.1391(2) 0.11834(7) 0.0434(6) Uani 1 1 d . . .
H29A H 0.5094 1.1321 0.0961 0.052 Uiso 1 1 calc R . .
C30 C 0.4159(3) 1.2627(2) 0.13463(7) 0.0419(6) Uani 1 1 d . . .
H30A H 0.4544 1.3429 0.1238 0.050 Uiso 1 1 calc R . .
C31 C 0.3279(3) 1.2667(2) 0.16661(6) 0.0383(5) Uani 1 1 d . . .
H31A H 0.3084 1.3518 0.1780 0.046 Uiso 1 1 calc R . .

loop_
_atom_site_aniso_label
_atom_site_aniso_U_11
_atom_site_aniso_U_22
_atom_site_aniso_U_33
_atom_site_aniso_U_23
_atom_site_aniso_U_13
_atom_site_aniso_U_12
S1 0.0235(3) 0.0212(3) 0.0250(2) -0.00238(19) 0.0080(2) 0.0003(2)
S2 0.0206(2) 0.0162(2) 0.0195(2) 0.00056(18) 0.00467(18) -0.00079(18)
O1 0.0193(7) 0.0323(8) 0.0203(6) -0.0065(6) 0.0012(5) -0.0026(6)
O11 0.0251(7) 0.0294(8) 0.0366(8) 0.0040(6) 0.0056(6) 0.0070(6)
O12 0.0352(8) 0.0327(8) 0.0279(7) -0.0089(6) 0.0125(6) -0.0009(6)
O21 0.0218(7) 0.0271(7) 0.0313(7) -0.0018(6) 0.0091(6) -0.0054(6)
O22 0.0318(8) 0.0199(7) 0.0208(6) 0.0033(5) 0.0030(6) 0.0037(6)
N1 0.0266(9) 0.0242(9) 0.0303(9) 0.0007(7) 0.0040(7) -0.0029(7)
N2 0.0408(11) 0.0356(11) 0.0507(12) 0.0007(9) 0.0012(9) -0.0083(9)
N3 0.0464(12) 0.0351(11) 0.0354(10) 0.0024(8) 0.0046(9) 0.0031(9)
N4 0.0215(8) 0.0147(8) 0.0218(8) 0.0004(6) 0.0007(6) 0.0013(6)
N5 0.0216(9) 0.0265(9) 0.0236(8) -0.0043(7) 0.0005(7) -0.0028(7)
N6 0.0444(11) 0.0208(9) 0.0283(9) -0.0002(7) 0.0012(8) 0.0032(8)
C1 0.0213(10) 0.0155(9) 0.0203(9) 0.0024(7) 0.0017(8) 0.0004(8)
C2 0.0209(10) 0.0158(9) 0.0206(9) 0.0019(7) 0.0045(7) -0.0002(8)
C3 0.0285(11) 0.0176(9) 0.0194(9) -0.0007(7) 0.0025(8) 0.0009(8)
C4 0.0238(10) 0.0209(10) 0.0232(10) 0.0000(8) -0.0015(8) 0.0002(8)
C5 0.0203(10) 0.0174(9) 0.0242(9) 0.0032(7) 0.0014(8) 0.0015(8)
C6 0.0215(10) 0.0150(9) 0.0187(9) 0.0009(7) 0.0021(7) 0.0015(7)
C7 0.0300(12) 0.0466(14) 0.0280(11) -0.0091(10) -0.0020(9) -0.0042(10)
C8 0.0278(12) 0.0329(12) 0.0530(14) -0.0007(10) 0.0009(10) 0.0004(10)
C9 0.0255(11) 0.0276(11) 0.0456(13) 0.0010(10) -0.0074(10) 0.0006(9)
C10 0.0474(15) 0.0399(14) 0.0631(16) -0.0076(12) 0.0135(13) -0.0046(12)
C11 0.0558(17) 0.0531(17) 0.0711(19) -0.0218(14) 0.0053(14) 0.0010(14)
C12 0.0542(17) 0.0320(14) 0.0729(19) -0.0131(13) -0.0177(14) 0.0008(12)
C13 0.0521(16) 0.0376(15) 0.0629(17) 0.0025(12) -0.0044(13) -0.0124(12)
C14 0.0460(14) 0.0336(13) 0.0312(11) 0.0065(9) 0.0097(10) -0.0051(10)
C15 0.0440(13) 0.0248(11) 0.0263(10) 0.0070(9) 0.0044(9) -0.0013(10)
C16 0.0601(16) 0.0330(13) 0.0292(12) 0.0029(9) 0.0004(11) 0.0065(11)
C17 0.0678(19) 0.0362(14) 0.0429(14) 0.0061(11) -0.0164(13) -0.0014(13)
C18 0.0478(15) 0.0439(15) 0.0558(16) 0.0181(13) -0.0088(13) 0.0000(12)
C19 0.0489(16) 0.0425(14) 0.0477(14) 0.0089(11) 0.0071(12) 0.0085(12)
C20 0.0247(10) 0.0223(10) 0.0201(9) -0.0047(8) 0.0039(8) 0.0006(8)
C21 0.0257(10) 0.0149(9) 0.0222(9) 0.0016(7) 0.0011(8) -0.0007(8)
C22 0.0351(12) 0.0264(11) 0.0261(10) -0.0063(8) 0.0004(9) 0.0019(9)
C23 0.0366(13) 0.0350(12) 0.0345(11) -0.0099(10) -0.0094(10) -0.0055(10)
C24 0.0248(11) 0.0425(13) 0.0390(12) -0.0076(10) -0.0049(9) -0.0059(10)
C25 0.0235(11) 0.0362(12) 0.0342(11) -0.0062(9) 0.0040(9) -0.0008(9)
C26 0.0234(10) 0.0204(10) 0.0316(10) 0.0027(8) -0.0007(8) 0.0038(8)
C27 0.0287(11) 0.0188(10) 0.0213(9) 0.0016(8) -0.0032(8) 0.0023(8)
C28 0.0466(13) 0.0241(11) 0.0349(12) 0.0017(9) 0.0101(10) 0.0048(10)
C29 0.0549(15) 0.0415(14) 0.0358(12) 0.0101(10) 0.0167(11) 0.0029(12)
C30 0.0553(15) 0.0277(12) 0.0425(13) 0.0123(10) 0.0025(12) -0.0071(11)
C31 0.0608(16) 0.0188(11) 0.0348(12) 0.0005(9) 0.0005(11) 0.0000(10)

loop_
_atom_type_symbol
_atom_type_description
_atom_type_scat_dispersion_real
_atom_type_scat_dispersion_imag
_atom_type_scat_source
C C 0.0033 0.0016 'International Tables Vol C Tables 4.2.6.8 and 6.1.1.4'
H H 0.0000 0.0000 'International Tables Vol C Tables 4.2.6.8 and 6.1.1.4'
N N 0.0061 0.0033 'International Tables Vol C Tables 4.2.6.8 and 6.1.1.4'
O O 0.0106 0.0060 'International Tables Vol C Tables 4.2.6.8 and 6.1.1.4'
S S 0.1246 0.1234 'International Tables Vol C Tables 4.2.6.8 and 6.1.1.4'

loop_
_geom_angle_atom_site_label_1
_geom_angle_atom_site_label_2
_geom_angle_atom_site_label_3
_geom_angle
_geom_angle_site_symmetry_1
_geom_angle_site_symmetry_3
_geom_angle_publ_flag
O11 S1 O12 118.28(8) . . ?
O11 S1 N1 108.34(8) . . ?
O12 S1 N1 108.84(8) . . ?
O11 S1 C2 109.01(8) . . ?
O12 S1 C2 106.70(8) . . ?
N1 S1 C2 104.85(8) . . ?
O22 S2 O21 117.66(8) . . ?
O22 S2 N4 106.02(8) . . ?
O21 S2 N4 111.01(8) . . ?
O22 S2 C6 109.34(8) . . ?
O21 S2 C6 107.46(8) . . ?
N4 S2 C6 104.61(8) . . ?
C1 O1 H1 123.3 . . ?
C8 N1 C14 114.70(16) . . ?
C8 N1 S1 117.39(13) . . ?
C14 N1 S1 115.45(13) . . ?
C9 N2 C13 117.0(2) . . ?
C15 N3 C19 117.3(2) . . ?
C20 N4 C26 114.77(14) . . ?
C20 N4 S2 116.22(12) . . ?
C26 N4 S2 114.60(12) . . ?
C21 N5 C25 120.44(16) . . ?
C21 N5 H5 119.8 . . ?
C25 N5 H5 119.8 . . ?
C27 N6 C31 116.75(18) . . ?
O1 C1 C6 125.66(16) . . ?
O1 C1 C2 119.35(16) . . ?
C6 C1 C2 114.98(15) . . ?
C3 C2 C1 122.59(16) . . ?
C3 C2 S1 118.61(13) . . ?
C1 C2 S1 118.74(13) . . ?
C2 C3 C4 121.41(16) . . ?
C2 C3 H3A 119.3 . . ?
C4 C3 H3A 119.3 . . ?
C5 C4 C3 117.49(16) . . ?
C5 C4 C7 121.83(17) . . ?
C3 C4 C7 120.67(16) . . ?
C4 C5 C6 121.96(17) . . ?
C4 C5 H5A 119.0 . . ?
C6 C5 H5A 119.0 . . ?
C5 C6 C1 121.49(16) . . ?
C5 C6 S2 118.03(13) . . ?
C1 C6 S2 120.09(13) . . ?
C4 C7 H7A 109.5 . . ?
C4 C7 H7B 109.5 . . ?
H7A C7 H7B 109.5 . . ?
C4 C7 H7C 109.5 . . ?
H7A C7 H7C 109.5 . . ?
H7B C7 H7C 109.5 . . ?
N1 C8 C9 112.31(17) . . ?
N1 C8 H8A 109.1 . . ?
C9 C8 H8A 109.1 . . ?
N1 C8 H8B 109.1 . . ?
C9 C8 H8B 109.1 . . ?
H8A C8 H8B 107.9 . . ?
N2 C9 C10 122.6(2) . . ?
N2 C9 C8 116.5(2) . . ?
C10 C9 C8 120.9(2) . . ?
C11 C10 C9 119.2(2) . . ?
C11 C10 H10A 120.4 . . ?
C9 C10 H10A 120.4 . . ?
C12 C11 C10 118.8(3) . . ?
C12 C11 H11A 120.6 . . ?
C10 C11 H11A 120.6 . . ?
C13 C12 C11 118.2(2) . . ?
C13 C12 H12A 120.9 . . ?
C11 C12 H12A 120.9 . . ?
N2 C13 C12 124.3(2) . . ?
N2 C13 H13A 117.9 . . ?
C12 C13 H13A 117.9 . . ?
N1 C14 C15 113.68(16) . . ?
N1 C14 H14A 108.8 . . ?
C15 C14 H14A 108.8 . . ?
N1 C14 H14B 108.8 . . ?
C15 C14 H14B 108.8 . . ?
H14A C14 H14B 107.7 . . ?
N3 C15 C16 122.7(2) . . ?
N3 C15 C14 116.05(18) . . ?
C16 C15 C14 121.2(2) . . ?
C15 C16 C17 119.3(2) . . ?
C15 C16 H16A 120.3 . . ?
C17 C16 H16A 120.3 . . ?
C16 C17 C18 118.5(2) . . ?
C16 C17 H17A 120.8 . . ?
C18 C17 H17A 120.8 . . ?
C19 C18 C17 118.4(2) . . ?
C19 C18 H18A 120.8 . . ?
C17 C18 H18A 120.8 . . ?
N3 C19 C18 123.7(2) . . ?
N3 C19 H19A 118.1 . . ?
C18 C19 H19A 118.1 . . ?
N4 C20 C21 114.24(14) . . ?
N4 C20 H20A 108.7 . . ?
C21 C20 H20A 108.7 . . ?
N4 C20 H20B 108.7 . . ?
C21 C20 H20B 108.7 . . ?
H20A C20 H20B 107.6 . . ?
N5 C21 C22 120.06(17) . . ?
N5 C21 C20 119.11(16) . . ?
C22 C21 C20 120.79(17) . . ?
C23 C22 C21 119.66(18) . . ?
C23 C22 H22A 120.2 . . ?
C21 C22 H22A 120.2 . . ?
C22 C23 C24 119.34(19) . . ?
C22 C23 H23A 120.3 . . ?
C24 C23 H23A 120.3 . . ?
C25 C24 C23 118.58(19) . . ?
C25 C24 H24A 120.7 . . ?
C23 C24 H24A 120.7 . . ?
N5 C25 C24 121.91(19) . . ?
N5 C25 H25A 119.0 . . ?
C24 C25 H25A 119.0 . . ?
N4 C26 C27 111.75(15) . . ?
N4 C26 H26A 109.3 . . ?
C27 C26 H26A 109.3 . . ?
N4 C26 H26B 109.3 . . ?
C27 C26 H26B 109.3 . . ?
H26A C26 H26B 107.9 . . ?
N6 C27 C28 122.78(18) . . ?
N6 C27 C26 116.61(17) . . ?
C28 C27 C26 120.47(17) . . ?
C27 C28 C29 119.5(2) . . ?
C27 C28 H28A 120.3 . . ?
C29 C28 H28A 120.3 . . ?
C28 C29 C30 118.3(2) . . ?
C28 C29 H29A 120.9 . . ?
C30 C29 H29A 120.9 . . ?
C31 C30 C29 118.3(2) . . ?
C31 C30 H30A 120.8 . . ?
C29 C30 H30A 120.8 . . ?
N6 C31 C30 124.3(2) . . ?
N6 C31 H31A 117.8 . . ?
C30 C31 H31A 117.8 . . ?

loop_
_geom_bond_atom_site_label_1
_geom_bond_atom_site_label_2
_geom_bond_distance
_geom_bond_site_symmetry_2
_geom_bond_publ_flag
S1 O11 1.4307(14) . ?
S1 O12 1.4349(13) . ?
S1 N1 1.6481(16) . ?
S1 C2 1.7632(18) . ?
S2 O22 1.4317(13) . ?
S2 O21 1.4379(13) . ?
S2 N4 1.6433(15) . ?
S2 C6 1.7561(17) . ?
O1 C1 1.299(2) . ?
O1 H1 0.861 . ?
N1 C8 1.467(3) . ?
N1 C14 1.485(2) . ?
N2 C9 1.329(3) . ?
N2 C13 1.338(3) . ?
N3 C15 1.334(3) . ?
N3 C19 1.343(3) . ?
N4 C20 1.480(2) . ?
N4 C26 1.484(2) . ?
N5 C21 1.334(2) . ?
N5 C25 1.343(2) . ?
N5 H5 0.880 . ?
N6 C27 1.336(2) . ?
N6 C31 1.339(3) . ?
C1 C6 1.419(2) . ?
C1 C2 1.420(2) . ?
C2 C3 1.384(3) . ?
C3 C4 1.390(3) . ?
C3 H3A 0.950 . ?
C4 C5 1.385(2) . ?
C4 C7 1.508(3) . ?
C5 C6 1.398(2) . ?
C5 H5A 0.950 . ?
C7 H7A 0.980 . ?
C7 H7B 0.980 . ?
C7 H7C 0.980 . ?
C8 C9 1.501(3) . ?
C8 H8A 0.990 . ?
C8 H8B 0.990 . ?
C9 C10 1.378(3) . ?
C10 C11 1.377(3) . ?
C10 H10A 0.950 . ?
C11 C12 1.372(4) . ?
C11 H11A 0.950 . ?
C12 C13 1.364(4) . ?
C12 H12A 0.950 . ?
C13 H13A 0.950 . ?
C14 C15 1.500(3) . ?
C14 H14A 0.990 . ?
C14 H14B 0.990 . ?
C15 C16 1.381(3) . ?
C16 C17 1.382(3) . ?
C16 H16A 0.950 . ?
C17 C18 1.384(4) . ?
C17 H17A 0.950 . ?
C18 C19 1.375(3) . ?
C18 H18A 0.950 . ?
C19 H19A 0.950 . ?
C20 C21 1.503(3) . ?
C20 H20A 0.990 . ?
C20 H20B 0.990 . ?
C21 C22 1.388(3) . ?
C22 C23 1.378(3) . ?
C22 H22A 0.950 . ?
C23 C24 1.381(3) . ?
C23 H23A 0.950 . ?
C24 C25 1.367(3) . ?
C24 H24A 0.950 . ?
C25 H25A 0.950 . ?
C26 C27 1.504(3) . ?
C26 H26A 0.990 . ?
C26 H26B 0.990 . ?
C27 C28 1.373(3) . ?
C28 C29 1.377(3) . ?
C28 H28A 0.950 . ?
C29 C30 1.384(3) . ?
C29 H29A 0.950 . ?
C30 C31 1.361(3) . ?
C30 H30A 0.950 . ?
C31 H31A 0.950 . ?

loop_
_geom_hbond_atom_site_label_D
_geom_hbond_atom_site_label_H
_geom_hbond_atom_site_label_A
_geom_hbond_distance_DH
_geom_hbond_distance_HA
_geom_hbond_distance_DA
_geom_hbond_angle_DHA
_geom_hbond_site_symmetry_A
O1 H1 N5 0.86 1.67 2.4819(19) 156.1 .
N5 H5 O1 0.88 1.67 2.4819(19) 152.6 .

loop_
_geom_torsion_atom_site_label_1
_geom_torsion_atom_site_label_2
_geom_torsion_atom_site_label_3
_geom_torsion_atom_site_label_4
_geom_torsion
_geom_torsion_site_symmetry_1
_geom_torsion_site_symmetry_2
_geom_torsion_site_symmetry_3
_geom_torsion_site_symmetry_4
_geom_torsion_publ_flag
O11 S1 N1 C8 14.58(17) . . . . ?
O12 S1 N1 C8 -115.26(15) . . . . ?
C2 S1 N1 C8 130.87(15) . . . . ?
O11 S1 N1 C14 154.75(13) . . . . ?
O12 S1 N1 C14 24.91(16) . . . . ?
C2 S1 N1 C14 -88.96(15) . . . . ?
O22 S2 N4 C20 -31.09(14) . . . . ?
O21 S2 N4 C20 97.78(13) . . . . ?
C6 S2 N4 C20 -146.61(12) . . . . ?
O22 S2 N4 C26 -168.76(12) . . . . ?
O21 S2 N4 C26 -39.89(14) . . . . ?
C6 S2 N4 C26 75.72(14) . . . . ?
O1 C1 C2 C3 -177.58(16) . . . . ?
C6 C1 C2 C3 2.9(2) . . . . ?
O1 C1 C2 S1 5.2(2) . . . . ?
C6 C1 C2 S1 -174.32(12) . . . . ?
O11 S1 C2 C3 -128.74(14) . . . . ?
O12 S1 C2 C3 0.07(17) . . . . ?
N1 S1 C2 C3 115.43(15) . . . . ?
O11 S1 C2 C1 48.57(16) . . . . ?
O12 S1 C2 C1 177.37(14) . . . . ?
N1 S1 C2 C1 -67.26(15) . . . . ?
C1 C2 C3 C4 -1.5(3) . . . . ?
S1 C2 C3 C4 175.69(14) . . . . ?
C2 C3 C4 C5 -1.0(3) . . . . ?
C2 C3 C4 C7 179.08(18) . . . . ?
C3 C4 C5 C6 1.9(3) . . . . ?
C7 C4 C5 C6 -178.13(17) . . . . ?
C4 C5 C6 C1 -0.4(3) . . . . ?
C4 C5 C6 S2 -173.31(14) . . . . ?
O1 C1 C6 C5 178.57(17) . . . . ?
C2 C1 C6 C5 -1.9(2) . . . . ?
O1 C1 C6 S2 -8.7(2) . . . . ?
C2 C1 C6 S2 170.82(13) . . . . ?
O22 S2 C6 C5 121.88(14) . . . . ?
O21 S2 C6 C5 -6.88(16) . . . . ?
N4 S2 C6 C5 -124.93(14) . . . . ?
O22 S2 C6 C1 -51.10(16) . . . . ?
O21 S2 C6 C1 -179.86(13) . . . . ?
N4 S2 C6 C1 62.08(15) . . . . ?
C14 N1 C8 C9 63.5(2) . . . . ?
S1 N1 C8 C9 -156.04(15) . . . . ?
C13 N2 C9 C10 -0.1(3) . . . . ?
C13 N2 C9 C8 -177.3(2) . . . . ?
N1 C8 C9 N2 -116.4(2) . . . . ?
N1 C8 C9 C10 66.4(3) . . . . ?
N2 C9 C10 C11 -0.4(4) . . . . ?
C8 C9 C10 C11 176.8(2) . . . . ?
C9 C10 C11 C12 0.7(4) . . . . ?
C10 C11 C12 C13 -0.6(4) . . . . ?
C9 N2 C13 C12 0.1(4) . . . . ?
C11 C12 C13 N2 0.2(4) . . . . ?
C8 N1 C14 C15 -157.66(17) . . . . ?
S1 N1 C14 C15 61.1(2) . . . . ?
C19 N3 C15 C16 0.9(3) . . . . ?
C19 N3 C15 C14 -179.82(19) . . . . ?
N1 C14 C15 N3 61.7(2) . . . . ?
N1 C14 C15 C16 -119.1(2) . . . . ?
N3 C15 C16 C17 -0.5(3) . . . . ?
C14 C15 C16 C17 -179.72(19) . . . . ?
C15 C16 C17 C18 -0.3(3) . . . . ?
C16 C17 C18 C19 0.6(3) . . . . ?
C15 N3 C19 C18 -0.6(3) . . . . ?
C17 C18 C19 N3 -0.1(4) . . . . ?
C26 N4 C20 C21 -125.27(16) . . . . ?
S2 N4 C20 C21 97.14(16) . . . . ?
C25 N5 C21 C22 0.3(3) . . . . ?
C25 N5 C21 C20 -177.42(17) . . . . ?
N4 C20 C21 N5 -19.8(2) . . . . ?
N4 C20 C21 C22 162.54(16) . . . . ?
N5 C21 C22 C23 -0.1(3) . . . . ?
C20 C21 C22 C23 177.56(18) . . . . ?
C21 C22 C23 C24 -0.5(3) . . . . ?
C22 C23 C24 C25 0.9(3) . . . . ?
C21 N5 C25 C24 0.1(3) . . . . ?
C23 C24 C25 N5 -0.7(3) . . . . ?
C20 N4 C26 C27 80.25(19) . . . . ?
S2 N4 C26 C27 -141.46(13) . . . . ?
C31 N6 C27 C28 0.6(3) . . . . ?
C31 N6 C27 C26 -174.99(17) . . . . ?
N4 C26 C27 N6 -118.85(18) . . . . ?
N4 C26 C27 C28 65.5(2) . . . . ?
N6 C27 C28 C29 -1.5(3) . . . . ?
C26 C27 C28 C29 173.92(19) . . . . ?
C27 C28 C29 C30 0.9(3) . . . . ?
C28 C29 C30 C31 0.4(3) . . . . ?
C27 N6 C31 C30 0.9(3) . . . . ?
C29 C30 C31 N6 -1.4(4) . . . . ?
